data_7041432
loop_
_publ_author_name
'Lim, Kwang Soo'
'Kang, Dong Won'
'Song, Jeong Hwa'
'Lee, Han Geul'
'Yang, Mino'
'Hong, Chang Seop'

_publ_section_title
;
 Slow relaxation dynamics of a mononuclear Er(iii) complex surrounded by a
 ligand environment with anisotropic charge density.
;
_journal_issue 3
_journal_name_full 'Dalton transactions (Cambridge, England : 2003)'
_journal_page_first 739
_journal_page_last 744
_journal_paper_doi 10.1039/c6dt04326g
_journal_volume 46
_journal_year 2017
_chemical_formula_sum 'C22 H46 Co2 Gd N O21 P6'
_chemical_formula_weight 1121.53
_space_group_crystal_system monoclinic
_space_group_IT_number 14
_space_group_name_Hall '-P 2ybc'
_space_group_name_H-M_alt 'P 1 21/c 1'
_symmetry_space_group_name_Hall '-P 2ybc'
_symmetry_space_group_name_H-M 'P 1 21/c 1'
_atom_sites_solution_hydrogens geom
_atom_sites_solution_primary direct
_atom_sites_solution_secondary difmap
_audit_block_doi 10.5517/ccdc.csd.cc1mvnvz
_audit_creation_method SHELXL-2016/4
_audit_update_record
;
2016-11-05 deposited with the CCDC.
2016-12-13 downloaded from the CCDC.
;
_cell_angle_alpha 90
_cell_angle_beta 102.4585(8)
_cell_angle_gamma 90
_cell_formula_units_Z 4
_cell_length_a 12.4201(2)
_cell_length_b 19.5445(4)
_cell_length_c 16.8392(3)
_cell_measurement_reflns_used 48742
_cell_measurement_temperature 296(2)
_cell_measurement_theta_max 28.2635
_cell_measurement_theta_min 2.4245
_cell_volume 3991.37(13)
_computing_cell_refinement 'Bruker SMART APEXll'
_computing_data_collection 'Bruker SMART APEXll'
_computing_data_reduction 'Bruker SAINT'
_computing_molecular_graphics WingX
_computing_publication_material WingX
_computing_structure_refinement 'SHELXL-2016/4 (Sheldrick, 2016)'
_computing_structure_solution SHELXTL
_diffrn_ambient_temperature 296(2)
_diffrn_measured_fraction_theta_full 0.999
_diffrn_measured_fraction_theta_max 0.998
_diffrn_measurement_device_type 'CCD area detector'
_diffrn_measurement_method 'omega and phi scan'
_diffrn_radiation_type MoK\a
_diffrn_radiation_wavelength 0.71073
_diffrn_reflns_av_R_equivalents 0.0249
_diffrn_reflns_av_unetI/netI 0.0218
_diffrn_reflns_Laue_measured_fraction_full 0.999
_diffrn_reflns_Laue_measured_fraction_max 0.998
_diffrn_reflns_limit_h_max 16
_diffrn_reflns_limit_h_min -16
_diffrn_reflns_limit_k_max 26
_diffrn_reflns_limit_k_min -25
_diffrn_reflns_limit_l_max 22
_diffrn_reflns_limit_l_min -22
_diffrn_reflns_number 47232
_diffrn_reflns_point_group_measured_fraction_full 0.999
_diffrn_reflns_point_group_measured_fraction_max 0.998
_diffrn_reflns_theta_full 25.242
_diffrn_reflns_theta_max 28.308
_diffrn_reflns_theta_min 2.131
_diffrn_source 'fine-focus sealed tube'
_exptl_absorpt_coefficient_mu 2.782
_exptl_absorpt_correction_T_max 0.7495
_exptl_absorpt_correction_T_min 0.4696
_exptl_absorpt_correction_type multi-scan
_exptl_absorpt_process_details SADABS
_exptl_crystal_colour yellow
_exptl_crystal_density_diffrn 1.866
_exptl_crystal_density_method 'not measured'
_exptl_crystal_description plate
_exptl_crystal_F_000 2244
_exptl_crystal_size_max 0.320
_exptl_crystal_size_mid 0.250
_exptl_crystal_size_min 0.110
_exptl_transmission_factor_max 0
_exptl_transmission_factor_min 0
_refine_diff_density_max 0.495
_refine_diff_density_min -0.520
_refine_diff_density_rms 0.103
_refine_ls_extinction_method none
_refine_ls_goodness_of_fit_ref 1.035
_refine_ls_hydrogen_treatment constr
_refine_ls_matrix_type full
_refine_ls_number_parameters 490
_refine_ls_number_reflns 9912
_refine_ls_number_restraints 0
_refine_ls_restrained_S_all 1.035
_refine_ls_R_factor_all 0.0331
_refine_ls_R_factor_gt 0.0242
_refine_ls_shift/su_max 0.002
_refine_ls_shift/su_mean 0.000
_refine_ls_structure_factor_coef Fsqd
_refine_ls_weighting_details 'w=1/[\s^2^(Fo^2^)+(0.0292P)^2^+2.2867P] where P=(Fo^2^+2Fc^2^)/3'
_refine_ls_weighting_scheme calc
_refine_ls_wR_factor_gt 0.0578
_refine_ls_wR_factor_ref 0.0630
_reflns_Friedel_coverage 0.000
_reflns_number_gt 8260
_reflns_number_total 9912
_reflns_threshold_expression 'I > 2\s(I)'
_cod_data_source_file c6dt04326g2.cif
_cod_data_source_block complex4
_cod_depositor_comments
;
The following automatic conversions were performed:

'_exptl_absorpt_correction_type' value 'MULTI-SCAN' changed to
'multi-scan' according to
/usr/data/users/saulius/crontab/automatic-downloads/rss-feeds/RSC/lib/dictionaries/cif_core.dic
dictionary named 'cif_core.dic' version 2.4.2 from 2011-04-26.

Automatic conversion script
Id: cif_fix_values 4268 2015-11-12 08:31:59Z antanas 

 Adding full bibliography for 7041432--7041436.cif.
;
_cod_database_code 7041432
_shelx_shelxl_version_number 2016/4
_shelx_space_group_comment
;
The symmetry employed for this shelxl refinement is uniquely defined
by the following loop, which should always be used as a source of
symmetry information in preference to the above space-group names.
They are only intended as comments.
;
_shelx_estimated_absorpt_t_min 0.470
_shelx_estimated_absorpt_t_max 0.749

loop_
_space_group_symop_operation_xyz
'x, y, z'
'-x, y+1/2, -z+1/2'
'-x, -y, -z'
'x, -y-1/2, z-1/2'

loop_
_atom_site_label
_atom_site_type_symbol
_atom_site_fract_x
_atom_site_fract_y
_atom_site_fract_z
_atom_site_U_iso_or_equiv
_atom_site_adp_type
_atom_site_occupancy
_atom_site_site_symmetry_order
_atom_site_calc_flag
_atom_site_refinement_flags_posn
_atom_site_refinement_flags_adp
GD1 Gd 0.29569(2) 0.21781(2) 0.76023(2) 0.02530(4) Uani 1 1 d . .
O1 O 0.47707(13) 0.26108(9) 0.77252(11) 0.0374(4) Uani 1 1 d . .
P1 P 0.59260(5) 0.23990(3) 0.81179(4) 0.03055(13) Uani 1 1 d . .
O7 O 0.65173(16) 0.30335(10) 0.86501(13) 0.0514(5) Uani 1 1 d . .
C6 C 0.5983(3) 0.36655(15) 0.8707(2) 0.0638(9) Uani 1 1 d . .
H6A H 0.592056 0.391449 0.820803 0.096 Uiso 1 1 calc R U
H6B H 0.640513 0.392814 0.914807 0.096 Uiso 1 1 calc R U
H6C H 0.526048 0.358239 0.880452 0.096 Uiso 1 1 calc R U
O8 O 0.66473(15) 0.23481(10) 0.74373(11) 0.0425(4) Uani 1 1 d . .
C7 C 0.6623(3) 0.28994(17) 0.68728(19) 0.0572(8) Uani 1 1 d . .
H7A H 0.587614 0.298031 0.658971 0.086 Uiso 1 1 calc R U
H7B H 0.706215 0.278181 0.648857 0.086 Uiso 1 1 calc R U
H7C H 0.691378 0.330544 0.716204 0.086 Uiso 1 1 calc R U
O2 O 0.40632(13) 0.12443(9) 0.73995(10) 0.0365(4) Uani 1 1 d . .
P2 P 0.51283(5) 0.09217(3) 0.78245(4) 0.03065(13) Uani 1 1 d . .
O9 O 0.58665(14) 0.07470(9) 0.71843(10) 0.0405(4) Uani 1 1 d . .
C8 C 0.5427(3) 0.03669(16) 0.64594(18) 0.0553(8) Uani 1 1 d . .
H8A H 0.542678 -0.011183 0.658696 0.083 Uiso 1 1 calc R U
H8B H 0.587444 0.044323 0.606852 0.083 Uiso 1 1 calc R U
H8C H 0.468641 0.051450 0.623694 0.083 Uiso 1 1 calc R U
O10 O 0.48651(16) 0.01533(9) 0.80770(12) 0.0455(4) Uani 1 1 d . .
C9 C 0.4057(3) 0.00492(17) 0.8558(2) 0.0569(8) Uani 1 1 d . .
H9A H 0.437700 0.014829 0.911773 0.085 Uiso 1 1 calc R U
H9B H 0.381174 -0.041785 0.850895 0.085 Uiso 1 1 calc R U
H9C H 0.344013 0.034733 0.837027 0.085 Uiso 1 1 calc R U
O3 O 0.37371(13) 0.19172(9) 0.89517(10) 0.0365(4) Uani 1 1 d . .
P3 P 0.48877(5) 0.17612(3) 0.94271(3) 0.03254(14) Uani 1 1 d . .
O11 O 0.48018(16) 0.11893(11) 1.00931(12) 0.0535(5) Uani 1 1 d . .
C10 C 0.3923(3) 0.12019(18) 1.0522(2) 0.0605(9) Uani 1 1 d . .
H10A H 0.391487 0.163679 1.078543 0.091 Uiso 1 1 calc R U
H10B H 0.403231 0.084448 1.092201 0.091 Uiso 1 1 calc R U
H10C H 0.323246 0.113303 1.014459 0.091 Uiso 1 1 calc R U
O12 O 0.53315(16) 0.24182(11) 0.99696(12) 0.0543(5) Uani 1 1 d . .
C11 C 0.4623(3) 0.29167(17) 1.0215(2) 0.0689(10) Uani 1 1 d . .
H11A H 0.403598 0.302807 0.976141 0.103 Uiso 1 1 calc R U
H11B H 0.503878 0.332198 1.039923 0.103 Uiso 1 1 calc R U
H11C H 0.431886 0.273405 1.064829 0.103 Uiso 1 1 calc R U
CO1 Co 0.61996(2) 0.14607(2) 0.88219(2) 0.02928(7) Uani 1 1 d . .
C1 C 0.7284(2) 0.13534(18) 0.99436(16) 0.0540(8) Uani 1 1 d . .
H1 H 0.715672 0.151763 1.043368 0.065 Uiso 1 1 calc R U
C2 C 0.7806(2) 0.17067(16) 0.94203(19) 0.0523(8) Uani 1 1 d . .
H2 H 0.808877 0.214811 0.949755 0.063 Uiso 1 1 calc R U
C3 C 0.7834(2) 0.12802(16) 0.87512(17) 0.0469(7) Uani 1 1 d . .
H3 H 0.813279 0.139189 0.830708 0.056 Uiso 1 1 calc R U
C4 C 0.7330(2) 0.06564(16) 0.88717(17) 0.0486(7) Uani 1 1 d . .
H4 H 0.724581 0.027973 0.852624 0.058 Uiso 1 1 calc R U
C5 C 0.6977(2) 0.07040(16) 0.96080(17) 0.0494(7) Uani 1 1 d . .
H5 H 0.660732 0.036690 0.983361 0.059 Uiso 1 1 calc R U
O4 O 0.21724(13) 0.19042(9) 0.62592(10) 0.0356(4) Uani 1 1 d . .
P4 P 0.10777(5) 0.16447(3) 0.57918(4) 0.03498(14) Uani 1 1 d . .
O13 O 0.06110(19) 0.21894(13) 0.50983(13) 0.0705(7) Uani 1 1 d . .
C17 C 0.1262(4) 0.2697(3) 0.4837(3) 0.116(2) Uani 1 1 d . .
H17A H 0.176407 0.288630 0.529889 0.174 Uiso 1 1 calc R U
H17B H 0.079385 0.305345 0.456073 0.174 Uiso 1 1 calc R U
H17C H 0.167158 0.249846 0.447200 0.174 Uiso 1 1 calc R U
O14 O 0.12972(19) 0.09852(12) 0.52875(14) 0.0690(7) Uani 1 1 d . .
C18 C 0.2269(4) 0.0938(3) 0.4965(3) 0.137(3) Uani 1 1 d . .
H18A H 0.213807 0.115168 0.443924 0.205 Uiso 1 1 calc R U
H18B H 0.245515 0.046593 0.491521 0.205 Uiso 1 1 calc R U
H18C H 0.286728 0.116639 0.532378 0.205 Uiso 1 1 calc R U
O5 O 0.19088(14) 0.12097(9) 0.77950(11) 0.0399(4) Uani 1 1 d . .
P5 P 0.08119(5) 0.08990(3) 0.74301(4) 0.03277(13) Uani 1 1 d . .
O15 O 0.10070(17) 0.01020(9) 0.72627(13) 0.0531(5) Uani 1 1 d . .
C19 C 0.1816(3) -0.00948(19) 0.6816(3) 0.0780(11) Uani 1 1 d . .
H19A H 0.148914 -0.009309 0.624429 0.117 Uiso 1 1 calc R U
H19B H 0.208082 -0.054590 0.697789 0.117 Uiso 1 1 calc R U
H19C H 0.241949 0.022267 0.692471 0.117 Uiso 1 1 calc R U
O16 O 0.01138(15) 0.08066(11) 0.81179(11) 0.0481(5) Uani 1 1 d . .
C20 C 0.0627(3) 0.05271(19) 0.88882(19) 0.0707(10) Uani 1 1 d . .
H20A H 0.081501 0.005731 0.882200 0.106 Uiso 1 1 calc R U
H20B H 0.012733 0.055424 0.924994 0.106 Uiso 1 1 calc R U
H20C H 0.128335 0.078159 0.911157 0.106 Uiso 1 1 calc R U
O6 O 0.11186(13) 0.25696(9) 0.74758(10) 0.0358(4) Uani 1 1 d . .
P6 P -0.00139(5) 0.23656(3) 0.70305(4) 0.03186(13) Uani 1 1 d . .
O17 O -0.08161(16) 0.23916(11) 0.76596(14) 0.0559(6) Uani 1 1 d . .
C21 C -0.0778(3) 0.29560(19) 0.8190(2) 0.0680(10) Uani 1 1 d . .
H21A H -0.004282 0.300743 0.850908 0.102 Uiso 1 1 calc R U
H21B H -0.127803 0.287993 0.854364 0.102 Uiso 1 1 calc R U
H21C H -0.098842 0.336383 0.787716 0.102 Uiso 1 1 calc R U
O18 O -0.0516(2) 0.29571(10) 0.64071(14) 0.0658(7) Uani 1 1 d . .
C22 C -0.0058(4) 0.36073(18) 0.6372(3) 0.0947(15) Uani 1 1 d . .
H22A H -0.006757 0.385101 0.686564 0.142 Uiso 1 1 calc R U
H22B H -0.048028 0.385453 0.591773 0.142 Uiso 1 1 calc R U
H22C H 0.068925 0.356253 0.630968 0.142 Uiso 1 1 calc R U
CO2 Co -0.02572(3) 0.13905(2) 0.63975(2) 0.03072(7) Uani 1 1 d . .
C12 C -0.1929(2) 0.12707(16) 0.64153(18) 0.0482(7) Uani 1 1 d . .
H12 H -0.226874 0.144144 0.681520 0.058 Uiso 1 1 calc R U
C13 C -0.1826(2) 0.16105(17) 0.57026(19) 0.0545(8) Uani 1 1 d . .
H13 H -0.208827 0.204683 0.554776 0.065 Uiso 1 1 calc R U
C14 C -0.1270(3) 0.1190(2) 0.52695(17) 0.0608(9) Uani 1 1 d . .
H14 H -0.109526 0.129503 0.477363 0.073 Uiso 1 1 calc R U
C15 C -0.1013(2) 0.05763(17) 0.5703(2) 0.0570(8) Uani 1 1 d . .
H15 H -0.063718 0.020471 0.554895 0.068 Uiso 1 1 calc R U
C16 C -0.1431(2) 0.06292(15) 0.64173(18) 0.0497(7) Uani 1 1 d . .
H16 H -0.138389 0.029612 0.681781 0.060 Uiso 1 1 calc R U
O19 O 0.29766(15) 0.33518(10) 0.82517(11) 0.0431(4) Uani 1 1 d . .
O20 O 0.27920(15) 0.33495(10) 0.69467(11) 0.0427(4) Uani 1 1 d . .
N1 N 0.27875(18) 0.36844(12) 0.75922(16) 0.0467(6) Uani 1 1 d . .
O21 O 0.2605(3) 0.42961(12) 0.75717(18) 0.0905(9) Uani 1 1 d . .

loop_
_atom_site_aniso_label
_atom_site_aniso_U_11
_atom_site_aniso_U_22
_atom_site_aniso_U_33
_atom_site_aniso_U_23
_atom_site_aniso_U_13
_atom_site_aniso_U_12
GD1 0.02175(6) 0.02603(6) 0.02798(6) -0.00003(4) 0.00511(4) 0.00019(4)
O1 0.0235(8) 0.0339(9) 0.0539(11) 0.0068(8) 0.0059(7) 0.0014(7)
P1 0.0237(3) 0.0310(3) 0.0364(3) 0.0000(2) 0.0051(2) 0.0008(2)
O7 0.0432(11) 0.0363(10) 0.0667(13) -0.0134(9) -0.0061(9) 0.0015(8)
C6 0.062(2) 0.0364(16) 0.090(2) -0.0144(16) 0.0118(18) -0.0022(15)
O8 0.0375(9) 0.0479(11) 0.0455(10) 0.0116(8) 0.0163(8) 0.0062(8)
C7 0.0558(18) 0.071(2) 0.0469(16) 0.0210(15) 0.0153(14) 0.0095(16)
O2 0.0326(9) 0.0336(9) 0.0411(9) -0.0064(7) 0.0031(7) 0.0053(7)
P2 0.0298(3) 0.0274(3) 0.0354(3) -0.0014(2) 0.0086(2) 0.0037(2)
O9 0.0404(10) 0.0428(10) 0.0415(9) -0.0125(8) 0.0156(8) 0.0003(8)
C8 0.0625(19) 0.0569(19) 0.0478(16) -0.0177(14) 0.0145(14) -0.0019(15)
O10 0.0471(11) 0.0302(10) 0.0620(12) 0.0043(9) 0.0179(9) 0.0027(8)
C9 0.0577(18) 0.0500(18) 0.067(2) 0.0184(15) 0.0226(15) -0.0017(15)
O3 0.0306(8) 0.0488(10) 0.0314(8) 0.0036(8) 0.0097(7) 0.0090(8)
P3 0.0324(3) 0.0398(4) 0.0260(3) 0.0009(2) 0.0078(2) 0.0107(3)
O11 0.0540(12) 0.0669(14) 0.0467(11) 0.0236(10) 0.0263(9) 0.0258(10)
C10 0.0567(19) 0.066(2) 0.069(2) 0.0220(17) 0.0371(16) 0.0132(16)
O12 0.0455(11) 0.0639(13) 0.0508(11) -0.0260(10) 0.0041(9) 0.0145(10)
C11 0.080(3) 0.056(2) 0.074(2) -0.0214(17) 0.0240(19) 0.0162(18)
CO1 0.02688(15) 0.03296(17) 0.02806(15) -0.00004(12) 0.00603(12) 0.00753(12)
C1 0.0466(16) 0.079(2) 0.0323(13) -0.0046(14) -0.0001(12) 0.0288(15)
C2 0.0332(14) 0.0540(18) 0.0623(18) -0.0034(15) -0.0062(13) 0.0071(13)
C3 0.0274(12) 0.066(2) 0.0482(15) 0.0077(14) 0.0090(11) 0.0162(13)
C4 0.0397(14) 0.0503(17) 0.0518(16) -0.0064(13) 0.0009(12) 0.0218(13)
C5 0.0419(15) 0.0557(18) 0.0499(16) 0.0197(14) 0.0085(12) 0.0180(13)
O4 0.0339(9) 0.0434(10) 0.0310(8) -0.0047(7) 0.0106(7) -0.0095(8)
P4 0.0382(3) 0.0399(4) 0.0277(3) -0.0045(3) 0.0092(2) -0.0139(3)
O13 0.0551(13) 0.0965(19) 0.0517(12) 0.0360(12) -0.0065(10) -0.0308(12)
C17 0.095(3) 0.128(4) 0.109(4) 0.074(3) -0.012(3) -0.052(3)
O14 0.0716(15) 0.0707(15) 0.0807(15) -0.0459(13) 0.0515(12) -0.0405(12)
C18 0.134(4) 0.128(4) 0.194(5) -0.110(4) 0.135(4) -0.090(3)
O5 0.0317(9) 0.0364(10) 0.0490(10) 0.0112(8) 0.0030(7) -0.0046(7)
P5 0.0315(3) 0.0285(3) 0.0397(3) 0.0026(3) 0.0109(3) -0.0043(2)
O15 0.0593(13) 0.0288(10) 0.0729(14) -0.0001(9) 0.0179(11) -0.0028(9)
C19 0.087(3) 0.059(2) 0.094(3) -0.020(2) 0.031(2) 0.018(2)
O16 0.0436(10) 0.0616(13) 0.0426(10) 0.0112(9) 0.0172(8) -0.0029(9)
C20 0.097(3) 0.066(2) 0.0506(18) 0.0177(16) 0.0209(18) 0.001(2)
O6 0.0252(8) 0.0334(9) 0.0475(10) -0.0101(8) 0.0053(7) 0.0007(7)
P6 0.0249(3) 0.0308(3) 0.0376(3) -0.0030(3) 0.0015(2) -0.0002(2)
O17 0.0355(10) 0.0642(14) 0.0727(14) -0.0307(11) 0.0224(10) -0.0105(9)
C21 0.0524(19) 0.087(3) 0.066(2) -0.0340(19) 0.0150(16) -0.0064(17)
O18 0.0726(15) 0.0377(11) 0.0684(14) 0.0100(10) -0.0262(12) -0.0028(10)
C22 0.095(3) 0.048(2) 0.115(3) 0.032(2) -0.033(3) -0.014(2)
CO2 0.02843(16) 0.03250(18) 0.03116(15) -0.00363(13) 0.00628(12) -0.00816(13)
C12 0.0310(13) 0.063(2) 0.0499(16) -0.0121(14) 0.0081(11) -0.0130(13)
C13 0.0407(15) 0.0564(19) 0.0581(18) 0.0014(15) -0.0073(13) -0.0111(14)
C14 0.0550(18) 0.089(3) 0.0354(14) -0.0085(16) 0.0034(13) -0.0374(18)
C15 0.0412(15) 0.057(2) 0.074(2) -0.0348(17) 0.0150(14) -0.0199(14)
C16 0.0384(14) 0.0473(17) 0.0599(17) 0.0048(14) 0.0029(13) -0.0207(13)
O19 0.0407(10) 0.0434(11) 0.0442(10) -0.0089(9) 0.0070(8) -0.0009(8)
O20 0.0408(10) 0.0428(11) 0.0458(10) 0.0081(9) 0.0121(8) -0.0012(8)
N1 0.0365(12) 0.0330(13) 0.0690(17) -0.0032(11) 0.0077(11) -0.0032(9)
O21 0.112(2) 0.0270(12) 0.126(2) -0.0040(13) 0.0125(18) 0.0040(13)

loop_
_atom_type_symbol
_atom_type_description
_atom_type_scat_dispersion_real
_atom_type_scat_dispersion_imag
_atom_type_scat_source
C C 0.0033 0.0016 'International Tables Vol C Tables 4.2.6.8 and 6.1.1.4'
H H 0.0000 0.0000 'International Tables Vol C Tables 4.2.6.8 and 6.1.1.4'
N N 0.0061 0.0033 'International Tables Vol C Tables 4.2.6.8 and 6.1.1.4'
O O 0.0106 0.0060 'International Tables Vol C Tables 4.2.6.8 and 6.1.1.4'
P P 0.1023 0.0942 'International Tables Vol C Tables 4.2.6.8 and 6.1.1.4'
Co Co 0.3494 0.9721 'International Tables Vol C Tables 4.2.6.8 and 6.1.1.4'
Gd Gd -0.1653 3.9035 'International Tables Vol C Tables 4.2.6.8 and 6.1.1.4'

loop_
_geom_angle_atom_site_label_1
_geom_angle_atom_site_label_2
_geom_angle_atom_site_label_3
_geom_angle
O4 GD1 O3 154.02(7)
O4 GD1 O2 79.36(6)
O3 GD1 O2 80.71(6)
O4 GD1 O5 79.69(6)
O3 GD1 O5 79.38(6)
O2 GD1 O5 75.79(7)
O4 GD1 O1 110.97(6)
O3 GD1 O1 78.77(6)
O2 GD1 O1 73.50(6)
O5 GD1 O1 144.64(6)
O4 GD1 O6 78.10(6)
O3 GD1 O6 110.38(6)
O2 GD1 O6 144.83(6)
O5 GD1 O6 73.88(6)
O1 GD1 O6 140.32(6)
O4 GD1 O20 78.84(6)
O3 GD1 O20 127.00(6)
O2 GD1 O20 129.28(6)
O5 GD1 O20 142.26(6)
O1 GD1 O20 72.64(6)
O6 GD1 O20 71.55(6)
O4 GD1 O19 126.19(6)
O3 GD1 O19 79.28(6)
O2 GD1 O19 144.24(6)
O5 GD1 O19 128.32(6)
O1 GD1 O19 73.72(6)
O6 GD1 O19 70.56(6)
O20 GD1 O19 50.43(6)
O4 GD1 N1 102.11(7)
O3 GD1 N1 103.79(7)
O2 GD1 N1 144.68(6)
O5 GD1 N1 139.50(6)
O1 GD1 N1 73.15(6)
O6 GD1 N1 67.17(6)
O20 GD1 N1 25.33(6)
O19 GD1 N1 25.22(6)
P1 O1 GD1 137.62(10)
O1 P1 O8 109.29(10)
O1 P1 O7 108.06(10)
O8 P1 O7 100.80(11)
O1 P1 CO1 119.68(7)
O8 P1 CO1 107.00(7)
O7 P1 CO1 110.35(8)
C6 O7 P1 123.05(19)
C7 O8 P1 119.51(18)
P2 O2 GD1 137.65(10)
O2 P2 O9 110.10(10)
O2 P2 O10 108.00(10)
O9 P2 O10 99.07(10)
O2 P2 CO1 119.61(7)
O9 P2 CO1 106.27(7)
O10 P2 CO1 111.84(8)
C8 O9 P2 121.20(18)
C9 O10 P2 119.16(18)
P3 O3 GD1 135.14(10)
O3 P3 O12 108.06(11)
O3 P3 O11 108.25(11)
O12 P3 O11 103.09(12)
O3 P3 CO1 121.57(7)
O12 P3 CO1 106.40(8)
O11 P3 CO1 107.96(7)
C10 O11 P3 120.88(18)
C11 O12 P3 123.5(2)
C5 CO1 C1 39.58(12)
C5 CO1 C2 65.93(12)
C1 CO1 C2 38.85(12)
C5 CO1 C3 65.95(11)
C1 CO1 C3 65.69(11)
C2 CO1 C3 39.40(12)
C5 CO1 C4 39.31(11)
C1 CO1 C4 65.90(11)
C2 CO1 C4 65.89(12)
C3 CO1 C4 39.22(12)
C5 CO1 P1 161.01(9)
C1 CO1 P1 125.14(10)
C2 CO1 P1 95.15(9)
C3 CO1 P1 98.70(9)
C4 CO1 P1 132.82(9)
C5 CO1 P2 105.65(9)
C1 CO1 P2 145.10(10)
C2 CO1 P2 147.71(9)
C3 CO1 P2 108.31(9)
C4 CO1 P2 87.74(8)
P1 CO1 P2 89.42(3)
C5 CO1 P3 100.68(8)
C1 CO1 P3 90.30(8)
C2 CO1 P3 116.42(9)
C3 CO1 P3 154.88(8)
C4 CO1 P3 138.12(9)
P1 CO1 P3 89.02(3)
P2 CO1 P3 95.56(3)
C2 C1 C5 108.5(3)
C2 C1 CO1 70.88(16)
C5 C1 CO1 70.15(15)
C1 C2 C3 108.0(3)
C1 C2 CO1 70.27(16)
C3 C2 CO1 70.32(15)
C4 C3 C2 108.0(3)
C4 C3 CO1 70.74(15)
C2 C3 CO1 70.28(15)
C5 C4 C3 107.7(3)
C5 C4 CO1 69.62(15)
C3 C4 CO1 70.04(15)
C4 C5 C1 107.8(3)
C4 C5 CO1 71.07(15)
C1 C5 CO1 70.27(15)
P4 O4 GD1 136.77(10)
O4 P4 O13 107.63(11)
O4 P4 O14 108.13(11)
O13 P4 O14 103.06(14)
O4 P4 CO2 121.60(7)
O13 P4 CO2 107.55(10)
O14 P4 CO2 107.36(8)
C17 O13 P4 123.8(2)
C18 O14 P4 120.5(2)
P5 O5 GD1 138.53(10)
O5 P5 O16 109.63(11)
O5 P5 O15 107.83(11)
O16 P5 O15 98.22(11)
O5 P5 CO2 119.63(7)
O16 P5 CO2 107.24(8)
O15 P5 CO2 112.15(8)
C19 O15 P5 120.1(2)
C20 O16 P5 119.8(2)
P6 O6 GD1 137.75(10)
O6 P6 O18 109.15(11)
O6 P6 O17 108.11(10)
O18 P6 O17 101.62(14)
O6 P6 CO2 119.68(7)
O18 P6 CO2 108.63(9)
O17 P6 CO2 108.13(8)
C21 O17 P6 120.1(2)
C22 O18 P6 125.5(2)
C15 CO2 C14 39.55(13)
C15 CO2 C16 39.68(12)
C14 CO2 C16 65.98(12)
C15 CO2 C13 65.70(13)
C14 CO2 C13 38.64(13)
C16 CO2 C13 65.52(12)
C15 CO2 C12 66.01(12)
C14 CO2 C12 65.51(12)
C16 CO2 C12 39.02(12)
C13 CO2 C12 39.12(12)
C15 CO2 P5 103.66(11)
C14 CO2 P5 142.58(11)
C16 CO2 P5 88.88(8)
C13 CO2 P5 151.03(9)
C12 CO2 P5 112.07(9)
C15 CO2 P6 161.29(9)
C14 CO2 P6 127.36(11)
C16 CO2 P6 129.85(9)
C13 CO2 P6 96.23(9)
C12 CO2 P6 97.14(9)
P5 CO2 P6 89.94(3)
C15 CO2 P4 102.00(9)
C14 CO2 P4 89.25(9)
C16 CO2 P4 140.61(9)
C13 CO2 P4 113.70(10)
C12 CO2 P4 152.45(9)
P5 CO2 P4 94.58(3)
P6 CO2 P4 89.45(3)
C16 C12 C13 107.7(3)
C16 C12 CO2 70.18(16)
C13 C12 CO2 70.17(16)
C14 C13 C12 108.6(3)
C14 C13 CO2 70.18(17)
C12 C13 CO2 70.72(16)
C13 C14 C15 108.5(3)
C13 C14 CO2 71.17(16)
C15 C14 CO2 70.16(16)
C14 C15 C16 107.2(3)
C14 C15 CO2 70.29(16)
C16 C15 CO2 70.67(15)
C12 C16 C15 107.9(3)
C12 C16 CO2 70.80(16)
C15 C16 CO2 69.65(16)
N1 O19 GD1 95.94(14)
N1 O20 GD1 96.19(15)
O21 N1 O19 121.9(3)
O21 N1 O20 121.2(3)
O19 N1 O20 116.9(2)
O21 N1 GD1 173.5(2)
O19 N1 GD1 58.84(12)
O20 N1 GD1 58.49(12)

loop_
_geom_bond_atom_site_label_1
_geom_bond_atom_site_label_2
_geom_bond_distance
GD1 O4 2.3238(16)
GD1 O3 2.3265(16)
GD1 O2 2.3534(16)
GD1 O5 2.3589(17)
GD1 O1 2.3731(16)
GD1 O6 2.3735(16)
GD1 O20 2.5306(18)
GD1 O19 2.5390(18)
GD1 N1 2.951(2)
O1 P1 1.5028(16)
P1 O8 1.6029(19)
P1 O7 1.6114(19)
P1 CO1 2.1703(7)
O7 C6 1.415(3)
O8 C7 1.433(3)
O2 P2 1.5004(17)
P2 O9 1.5956(18)
P2 O10 1.6134(19)
P2 CO1 2.1765(7)
O9 C8 1.433(3)
O10 C9 1.434(3)
O3 P3 1.5107(17)
P3 O12 1.603(2)
P3 O11 1.6032(19)
P3 CO1 2.1806(7)
O11 C10 1.433(3)
O12 C11 1.432(4)
CO1 C5 2.079(3)
CO1 C1 2.080(3)
CO1 C2 2.088(3)
CO1 C3 2.088(3)
CO1 C4 2.097(3)
C1 C2 1.386(4)
C1 C5 1.408(4)
C2 C3 1.408(4)
C3 C4 1.405(4)
C4 C5 1.405(4)
O4 P4 1.5046(17)
P4 O13 1.594(2)
P4 O14 1.599(2)
P4 CO2 2.1831(7)
O13 C17 1.410(4)
O14 C18 1.430(4)
O5 P5 1.4971(17)
P5 O16 1.5999(19)
P5 O15 1.611(2)
P5 CO2 2.1709(7)
O15 C19 1.432(4)
O16 C20 1.425(4)
O6 P6 1.4982(16)
P6 O18 1.595(2)
P6 O17 1.604(2)
P6 CO2 2.1727(7)
O17 C21 1.414(4)
O18 C22 1.399(4)
CO2 C15 2.075(3)
CO2 C14 2.077(3)
CO2 C16 2.089(3)
CO2 C13 2.090(3)
CO2 C12 2.097(3)
C12 C16 1.398(4)
C12 C13 1.402(4)
C13 C14 1.379(5)
C14 C15 1.405(5)
C15 C16 1.413(4)
O19 N1 1.264(3)
O20 N1 1.270(3)
N1 O21 1.216(3)
